data_9000580
loop_
_publ_author_name
'Wechsler, B. A.'

_publ_section_title
;
 Cation distribution and high-temperature crystal chemistry of armalcolite
 sample Arm-E, T = 24 deg C, after annealing
;
_journal_name_full 'American Mineralogist'
_journal_page_first 913
_journal_page_last 920
_journal_volume 62
_journal_year 1977
_chemical_formula_sum 'Fe0.044 Mg0.5 O5 Ti2'
_chemical_name_mineral Armalcolite
_space_group_IT_number 63
_symmetry_space_group_name_Hall '-B 2 2b'
_symmetry_space_group_name_H-M 'B b m m'
_cell_angle_alpha 90
_cell_angle_beta 90
_cell_angle_gamma 90
_cell_length_a 9.745
_cell_length_b 10.0625
_cell_length_c 3.7422
_cell_formula_units_Z 4
_cell_volume 366.957
_database_code_amcsd 0000591
_diffrn_ambient_temperature 297.15
_exptl_crystal_density_diffrn 3.446
_exptl_crystal_thermal_history '24 deg C, after annealing'
_cod_original_formula_sum 'Mg.5 Ti2 Fe.044 O5'
_cod_database_code 9000580

loop_
_space_group_symop_operation_xyz
x,y,z
1/2+x,y,1/2+z
-x,1/2+y,z
1/2-x,1/2+y,1/2+z
x,1/2-y,-z
1/2+x,1/2-y,1/2-z
x,y,-z
1/2+x,y,1/2-z
-x,-y,z
1/2-x,-y,1/2+z
x,1/2-y,z
1/2+x,1/2-y,1/2+z
-x,1/2+y,-z
1/2-x,1/2+y,1/2-z
-x,-y,-z
1/2-x,-y,1/2-z

loop_
_atom_site_aniso_label
_atom_site_aniso_U_11
_atom_site_aniso_U_22
_atom_site_aniso_U_33
_atom_site_aniso_U_12
_atom_site_aniso_U_13
_atom_site_aniso_U_23
Mg1 0.00818 0.00821 0.00823 0.00000 0.00000 0.00000
Ti1 0.00818 0.00821 0.00823 0.00000 0.00000 0.00000
Fe2 0.00659 0.00718 0.00546 -0.00020 0.00000 0.00000
Mg2 0.00659 0.00718 0.00546 -0.00020 0.00000 0.00000
Ti2 0.00659 0.00718 0.00546 -0.00020 0.00000 0.00000
O1 0.01251 0.00769 0.00851 0.00000 0.00000 0.00000
O2 0.00818 0.00616 0.01433 -0.00035 0.00000 0.00000
O3 0.00818 0.01231 0.00319 0.00030 0.00000 0.00000

loop_
_atom_site_label
_atom_site_fract_x
_atom_site_fract_y
_atom_site_fract_z
_atom_site_occupancy
Mg1 0.80614 0.25000 0.00000 0.45600
Ti1 0.80614 0.25000 0.00000 0.08800
Fe2 0.13370 0.43322 0.00000 0.02200
Mg2 0.13370 0.43322 0.00000 0.02200
Ti2 0.13370 0.43322 0.00000 0.95600
O1 0.21410 0.25000 0.00000 1.00000
O2 0.04550 0.88660 0.00000 1.00000
O3 0.31410 0.93970 0.00000 1.00000

loop_
_cod_related_entry_id
_cod_related_entry_database
_cod_related_entry_code
1 AMCSD 0000591
